data_4312726
loop_
_publ_author_name
'Cathie L. Condron'
'Gordon J. Miller'
'Joel D. Strand'
'Sergey L. Bud'k'
'Paul C. Canfield'

_publ_section_title
;
 A New Look at Bonding in Trialuminides: Reinvestigation of TaAl3
;
_journal_name_full 'Inorganic Chemistry'
_journal_page_first 8371
_journal_page_last 8376
_journal_paper_doi 10.1021/ic034927m
_journal_volume 42
_journal_year 2003
_chemical_formula_sum 'Al3 Ta'
_chemical_formula_weight 261.89
_chemical_name_systematic
; 
 ? 
;
_space_group_IT_number 139
_symmetry_cell_setting tetragonal
_symmetry_space_group_name_Hall '-I 4 2'
_symmetry_space_group_name_H-M 'I 4/m m m'
_atom_sites_solution_hydrogens geom
_atom_sites_solution_primary direct
_atom_sites_solution_secondary difmap
_audit_creation_method SHELXL-97
_cell_angle_alpha 90.00
_cell_angle_beta 90.00
_cell_angle_gamma 90.00
_cell_formula_units_Z 2
_cell_length_a 3.8412(5)
_cell_length_b 3.8412(5)
_cell_length_c 8.5402(17)
_cell_measurement_temperature 293(2)
_cell_volume 126.01(3)
_computing_structure_refinement 'SHELXL-97 (Sheldrick, 1997)'
_computing_structure_solution 'SHELXS-97 (Sheldrick, 1990)'
_diffrn_ambient_temperature 293(2)
_diffrn_measured_fraction_theta_full 0.968
_diffrn_measured_fraction_theta_max 0.968
_diffrn_radiation_monochromator graphite
_diffrn_radiation_source 'fine-focus sealed tube'
_diffrn_radiation_type MoK\a
_diffrn_radiation_wavelength 0.71073
_diffrn_reflns_av_R_equivalents 0.0179
_diffrn_reflns_av_sigmaI/netI 0.0101
_diffrn_reflns_limit_h_max 4
_diffrn_reflns_limit_h_min -4
_diffrn_reflns_limit_k_max 4
_diffrn_reflns_limit_k_min -4
_diffrn_reflns_limit_l_max 11
_diffrn_reflns_limit_l_min -11
_diffrn_reflns_number 531
_diffrn_reflns_theta_full 27.84
_diffrn_reflns_theta_max 27.84
_diffrn_reflns_theta_min 4.77
_exptl_absorpt_coefficient_mu 44.262
_exptl_crystal_density_diffrn 6.902
_exptl_crystal_density_method 'not measured'
_exptl_crystal_F_000 224
_refine_diff_density_max 0.402
_refine_diff_density_min -0.911
_refine_diff_density_rms 0.141
_refine_ls_extinction_coef 0.0217(19)
_refine_ls_extinction_expression Fc^*^=kFc[1+0.001xFc^2^\l^3^/sin(2\q)]^-1/4^
_refine_ls_extinction_method SHELXL
_refine_ls_goodness_of_fit_ref 1.246
_refine_ls_hydrogen_treatment mixed
_refine_ls_matrix_type full
_refine_ls_number_parameters 8
_refine_ls_number_reflns 61
_refine_ls_number_restraints 0
_refine_ls_restrained_S_all 1.246
_refine_ls_R_factor_all 0.0072
_refine_ls_R_factor_gt 0.0072
_refine_ls_shift/su_max 0.000
_refine_ls_shift/su_mean 0.000
_refine_ls_structure_factor_coef Fsqd
_refine_ls_weighting_details 'calc w=1/[\s^2^(Fo^2^)+(0.0106P)^2^+0.0000P] where P=(Fo^2^+2Fc^2^)/3'
_refine_ls_weighting_scheme calc
_refine_ls_wR_factor_gt 0.0166
_refine_ls_wR_factor_ref 0.0166
_reflns_number_gt 61
_reflns_number_total 61
_reflns_threshold_expression >2sigma(I)
_cod_data_source_file ic034927msi20030804_035304.cif
_cod_data_source_block i4mmm
_cod_database_code 4312726

loop_
_symmetry_equiv_pos_as_xyz
'x, y, z'
'-x, -y, z'
'-y, x, z'
'y, -x, z'
'-x, y, -z'
'x, -y, -z'
'y, x, -z'
'-y, -x, -z'
'x+1/2, y+1/2, z+1/2'
'-x+1/2, -y+1/2, z+1/2'
'-y+1/2, x+1/2, z+1/2'
'y+1/2, -x+1/2, z+1/2'
'-x+1/2, y+1/2, -z+1/2'
'x+1/2, -y+1/2, -z+1/2'
'y+1/2, x+1/2, -z+1/2'
'-y+1/2, -x+1/2, -z+1/2'
'-x, -y, -z'
'x, y, -z'
'y, -x, -z'
'-y, x, -z'
'x, -y, z'
'-x, y, z'
'-y, -x, z'
'y, x, z'
'-x+1/2, -y+1/2, -z+1/2'
'x+1/2, y+1/2, -z+1/2'
'y+1/2, -x+1/2, -z+1/2'
'-y+1/2, x+1/2, -z+1/2'
'x+1/2, -y+1/2, z+1/2'
'-x+1/2, y+1/2, z+1/2'
'-y+1/2, -x+1/2, z+1/2'
'y+1/2, x+1/2, z+1/2'

loop_
_atom_site_label
_atom_site_type_symbol
_atom_site_fract_x
_atom_site_fract_y
_atom_site_fract_z
_atom_site_U_iso_or_equiv
_atom_site_adp_type
_atom_site_occupancy
_atom_site_symmetry_multiplicity
_atom_site_calc_flag
_atom_site_refinement_flags
_atom_site_disorder_assembly
_atom_site_disorder_group
Ta Ta 0.0000 0.0000 0.5000 0.0031(2) Uani 1 16 d S . .
Al1 Al 0.5000 0.5000 0.5000 0.0054(5) Uani 1 16 d S . .
Al2 Al 0.0000 0.5000 0.2500 0.0044(4) Uani 1 8 d S . .

loop_
_atom_site_aniso_label
_atom_site_aniso_U_11
_atom_site_aniso_U_22
_atom_site_aniso_U_33
_atom_site_aniso_U_23
_atom_site_aniso_U_13
_atom_site_aniso_U_12
Ta 0.0034(2) 0.0034(2) 0.0026(2) 0.000 0.000 0.000
Al1 0.0042(8) 0.0042(8) 0.0079(12) 0.000 0.000 0.000
Al2 0.0050(6) 0.0050(6) 0.0031(8) 0.000 0.000 0.000

loop_
_atom_type_symbol
_atom_type_description
_atom_type_scat_dispersion_real
_atom_type_scat_dispersion_imag
_atom_type_scat_source
Al Al 0.0645 0.0514 'International Tables Vol C Tables 4.2.6.8 and 6.1.1.4'
Ta Ta -0.7052 6.5227 'International Tables Vol C Tables 4.2.6.8 and 6.1.1.4'

loop_
_geom_angle_atom_site_label_1
_geom_angle_atom_site_label_2
_geom_angle_atom_site_label_3
_geom_angle
_geom_angle_site_symmetry_1
_geom_angle_site_symmetry_3
_geom_angle_publ_flag
Al1 Ta Al1 180.0 1_445 . ?
Al1 Ta Al1 90.0 1_445 1_455 ?
Al1 Ta Al1 90.0 . 1_455 ?
Al1 Ta Al1 90.0 1_445 1_545 ?
Al1 Ta Al1 90.0 . 1_545 ?
Al1 Ta Al1 180.0 1_455 1_545 ?
Al1 Ta Al2 61.777(4) 1_445 25_455 ?
Al1 Ta Al2 118.223(4) . 25_455 ?
Al1 Ta Al2 61.777(4) 1_455 25_455 ?
Al1 Ta Al2 118.223(4) 1_545 25_455 ?
Al1 Ta Al2 118.223(4) 1_445 17_566 ?
Al1 Ta Al2 61.777(4) . 17_566 ?
Al1 Ta Al2 61.777(4) 1_455 17_566 ?
Al1 Ta Al2 118.223(4) 1_545 17_566 ?
Al2 Ta Al2 123.554(8) 25_455 17_566 ?
Al1 Ta Al2 61.777(4) 1_445 1_545 ?
Al1 Ta Al2 118.223(4) . 1_545 ?
Al1 Ta Al2 118.223(4) 1_455 1_545 ?
Al1 Ta Al2 61.777(4) 1_545 1_545 ?
Al2 Ta Al2 56.446(8) 25_455 1_545 ?
Al2 Ta Al2 180.0 17_566 1_545 ?
Al1 Ta Al2 118.223(4) 1_445 9_545 ?
Al1 Ta Al2 61.777(4) . 9_545 ?
Al1 Ta Al2 118.223(4) 1_455 9_545 ?
Al1 Ta Al2 61.777(4) 1_545 9_545 ?
Al2 Ta Al2 180.0 25_455 9_545 ?
Al2 Ta Al2 56.446(8) 17_566 9_545 ?
Al2 Ta Al2 123.554(8) 1_545 9_545 ?
Al1 Ta Al2 118.223(4) 1_445 25 ?
Al1 Ta Al2 61.777(4) . 25 ?
Al1 Ta Al2 118.223(4) 1_455 25 ?
Al1 Ta Al2 61.777(4) 1_545 25 ?
Al2 Ta Al2 83.946(14) 25_455 25 ?
Al2 Ta Al2 123.554(8) 17_566 25 ?
Al2 Ta Al2 56.446(8) 1_545 25 ?
Al2 Ta Al2 96.054(14) 9_545 25 ?
Al1 Ta Al2 61.777(4) 1_445 17_556 ?
Al1 Ta Al2 118.223(4) . 17_556 ?
Al1 Ta Al2 118.223(4) 1_455 17_556 ?
Al1 Ta Al2 61.777(4) 1_545 17_556 ?
Al2 Ta Al2 123.554(8) 25_455 17_556 ?
Al2 Ta Al2 83.946(14) 17_566 17_556 ?
Al2 Ta Al2 96.054(14) 1_545 17_556 ?
Al2 Ta Al2 56.446(8) 9_545 17_556 ?
Al2 Ta Al2 123.554(8) 25 17_556 ?
Al1 Ta Al2 61.777(4) 1_445 9_445 ?
Al1 Ta Al2 118.223(4) . 9_445 ?
Al1 Ta Al2 61.777(4) 1_455 9_445 ?
Al1 Ta Al2 118.223(4) 1_545 9_445 ?
Al2 Ta Al2 96.054(14) 25_455 9_445 ?
Al2 Ta Al2 56.446(8) 17_566 9_445 ?
Al2 Ta Al2 123.554(8) 1_545 9_445 ?
Al2 Ta Al2 83.946(14) 9_545 9_445 ?
Al2 Ta Al2 180.0 25 9_445 ?
Al2 Ta Al2 56.446(8) 17_556 9_445 ?
Al1 Ta Al2 118.223(4) 1_445 . ?
Al1 Ta Al2 61.777(4) . . ?
Al1 Ta Al2 61.777(4) 1_455 . ?
Al1 Ta Al2 118.223(4) 1_545 . ?
Al2 Ta Al2 56.446(8) 25_455 . ?
Al2 Ta Al2 96.054(14) 17_566 . ?
Al2 Ta Al2 83.946(14) 1_545 . ?
Al2 Ta Al2 123.554(8) 9_545 . ?
Al2 Ta Al2 56.446(8) 25 . ?
Al2 Ta Al2 180.0 17_556 . ?
Al2 Ta Al2 123.554(8) 9_445 . ?
Ta Al1 Ta 180.0 1_665 . ?
Ta Al1 Ta 90.0 1_665 1_565 ?
Ta Al1 Ta 90.0 . 1_565 ?
Ta Al1 Ta 90.0 1_665 1_655 ?
Ta Al1 Ta 90.0 . 1_655 ?
Ta Al1 Ta 180.0 1_565 1_655 ?
Ta Al1 Al2 118.223(4) 1_665 25 ?
Ta Al1 Al2 61.777(4) . 25 ?
Ta Al1 Al2 118.223(4) 1_565 25 ?
Ta Al1 Al2 61.777(4) 1_655 25 ?
Ta Al1 Al2 118.223(4) 1_665 . ?
Ta Al1 Al2 61.777(4) . . ?
Ta Al1 Al2 61.777(4) 1_565 . ?
Ta Al1 Al2 118.223(4) 1_655 . ?
Al2 Al1 Al2 56.446(8) 25 . ?
Ta Al1 Al2 61.777(4) 1_665 17_666 ?
Ta Al1 Al2 118.223(4) . 17_666 ?
Ta Al1 Al2 118.223(4) 1_565 17_666 ?
Ta Al1 Al2 61.777(4) 1_655 17_666 ?
Al2 Al1 Al2 123.554(8) 25 17_666 ?
Al2 Al1 Al2 180.0 . 17_666 ?
Ta Al1 Al2 61.777(4) 1_665 9 ?
Ta Al1 Al2 118.223(4) . 9 ?
Ta Al1 Al2 61.777(4) 1_565 9 ?
Ta Al1 Al2 118.223(4) 1_655 9 ?
Al2 Al1 Al2 180.0 25 9 ?
Al2 Al1 Al2 123.554(8) . 9 ?
Al2 Al1 Al2 56.446(8) 17_666 9 ?
Ta Al1 Al2 61.777(4) 1_665 25_565 ?
Ta Al1 Al2 118.223(4) . 25_565 ?
Ta Al1 Al2 61.777(4) 1_565 25_565 ?
Ta Al1 Al2 118.223(4) 1_655 25_565 ?
Al2 Al1 Al2 83.946(14) 25 25_565 ?
Al2 Al1 Al2 56.446(8) . 25_565 ?
Al2 Al1 Al2 123.554(8) 17_666 25_565 ?
Al2 Al1 Al2 96.054(14) 9 25_565 ?
Ta Al1 Al2 118.223(4) 1_665 17_566 ?
Ta Al1 Al2 61.777(4) . 17_566 ?
Ta Al1 Al2 61.777(4) 1_565 17_566 ?
Ta Al1 Al2 118.223(4) 1_655 17_566 ?
Al2 Al1 Al2 123.554(8) 25 17_566 ?
Al2 Al1 Al2 96.054(14) . 17_566 ?
Al2 Al1 Al2 83.946(14) 17_666 17_566 ?
Al2 Al1 Al2 56.446(8) 9 17_566 ?
Al2 Al1 Al2 123.554(8) 25_565 17_566 ?
Ta Al1 Al2 118.223(4) 1_665 9_545 ?
Ta Al1 Al2 61.777(4) . 9_545 ?
Ta Al1 Al2 118.223(4) 1_565 9_545 ?
Ta Al1 Al2 61.777(4) 1_655 9_545 ?
Al2 Al1 Al2 96.054(14) 25 9_545 ?
Al2 Al1 Al2 123.554(8) . 9_545 ?
Al2 Al1 Al2 56.446(8) 17_666 9_545 ?
Al2 Al1 Al2 83.946(14) 9 9_545 ?
Al2 Al1 Al2 180.0 25_565 9_545 ?
Al2 Al1 Al2 56.446(8) 17_566 9_545 ?
Ta Al1 Al2 61.777(4) 1_665 1_655 ?
Ta Al1 Al2 118.223(4) . 1_655 ?
Ta Al1 Al2 118.223(4) 1_565 1_655 ?
Ta Al1 Al2 61.777(4) 1_655 1_655 ?
Al2 Al1 Al2 56.446(8) 25 1_655 ?
Al2 Al1 Al2 83.946(14) . 1_655 ?
Al2 Al1 Al2 96.054(14) 17_666 1_655 ?
Al2 Al1 Al2 123.554(8) 9 1_655 ?
Al2 Al1 Al2 56.446(8) 25_565 1_655 ?
Al2 Al1 Al2 180.0 17_566 1_655 ?
Al2 Al1 Al2 123.554(8) 9_545 1_655 ?
Al2 Al2 Al2 180.0 25_565 25_455 ?
Al2 Al2 Al2 90.0 25_565 25_465 ?
Al2 Al2 Al2 90.0 25_455 25_465 ?
Al2 Al2 Al2 90.0 25_565 25 ?
Al2 Al2 Al2 90.0 25_455 25 ?
Al2 Al2 Al2 180.0 25_465 25 ?
Al2 Al2 Ta 61.777(4) 25_565 1_565 ?
Al2 Al2 Ta 118.223(4) 25_455 1_565 ?
Al2 Al2 Ta 61.777(4) 25_465 1_565 ?
Al2 Al2 Ta 118.223(4) 25 1_565 ?
Al2 Al2 Ta 118.223(4) 25_565 9_454 ?
Al2 Al2 Ta 61.777(4) 25_455 9_454 ?
Al2 Al2 Ta 61.777(4) 25_465 9_454 ?
Al2 Al2 Ta 118.223(4) 25 9_454 ?
Ta Al2 Ta 123.554(8) 1_565 9_454 ?
Al2 Al2 Al1 61.777(4) 25_565 . ?
Al2 Al2 Al1 118.223(4) 25_455 . ?
Al2 Al2 Al1 118.223(4) 25_465 . ?
Al2 Al2 Al1 61.777(4) 25 . ?
Ta Al2 Al1 56.446(8) 1_565 . ?
Ta Al2 Al1 180.0 9_454 . ?
Al2 Al2 Al1 118.223(4) 25_565 9_444 ?
Al2 Al2 Al1 61.777(4) 25_455 9_444 ?
Al2 Al2 Al1 118.223(4) 25_465 9_444 ?
Al2 Al2 Al1 61.777(4) 25 9_444 ?
Ta Al2 Al1 180.0 1_565 9_444 ?
Ta Al2 Al1 56.446(8) 9_454 9_444 ?
Al1 Al2 Al1 123.554(8) . 9_444 ?
Al2 Al2 Ta 118.223(4) 25_565 . ?
Al2 Al2 Ta 61.777(4) 25_455 . ?
Al2 Al2 Ta 118.223(4) 25_465 . ?
Al2 Al2 Ta 61.777(4) 25 . ?
Ta Al2 Ta 83.946(14) 1_565 . ?
Ta Al2 Ta 123.554(8) 9_454 . ?
Al1 Al2 Ta 56.446(8) . . ?
Al1 Al2 Ta 96.054(14) 9_444 . ?
Al2 Al2 Al1 61.777(4) 25_565 9_454 ?
Al2 Al2 Al1 118.223(4) 25_455 9_454 ?
Al2 Al2 Al1 61.777(4) 25_465 9_454 ?
Al2 Al2 Al1 118.223(4) 25 9_454 ?
Ta Al2 Al1 96.054(14) 1_565 9_454 ?
Ta Al2 Al1 56.446(8) 9_454 9_454 ?
Al1 Al2 Al1 123.554(8) . 9_454 ?
Al1 Al2 Al1 83.946(14) 9_444 9_454 ?
Ta Al2 Al1 180.0 . 9_454 ?
Al2 Al2 Al1 118.223(4) 25_565 1_455 ?
Al2 Al2 Al1 61.777(4) 25_455 1_455 ?
Al2 Al2 Al1 61.777(4) 25_465 1_455 ?
Al2 Al2 Al1 118.223(4) 25 1_455 ?
Ta Al2 Al1 56.446(8) 1_565 1_455 ?
Ta Al2 Al1 96.054(14) 9_454 1_455 ?
Al1 Al2 Al1 83.946(14) . 1_455 ?
Al1 Al2 Al1 123.554(8) 9_444 1_455 ?
Ta Al2 Al1 56.446(8) . 1_455 ?
Al1 Al2 Al1 123.554(8) 9_454 1_455 ?
Al2 Al2 Ta 61.777(4) 25_565 9_554 ?
Al2 Al2 Ta 118.223(4) 25_455 9_554 ?
Al2 Al2 Ta 118.223(4) 25_465 9_554 ?
Al2 Al2 Ta 61.777(4) 25 9_554 ?
Ta Al2 Ta 123.554(8) 1_565 9_554 ?
Ta Al2 Ta 83.946(14) 9_454 9_554 ?
Al1 Al2 Ta 96.054(14) . 9_554 ?
Al1 Al2 Ta 56.446(8) 9_444 9_554 ?
Ta Al2 Ta 123.554(8) . 9_554 ?
Al1 Al2 Ta 56.446(8) 9_454 9_554 ?
Al1 Al2 Ta 180.0 1_455 9_554 ?

loop_
_geom_bond_atom_site_label_1
_geom_bond_atom_site_label_2
_geom_bond_distance
_geom_bond_site_symmetry_2
_geom_bond_publ_flag
Ta Al1 2.7161(4) 1_445 ?
Ta Al1 2.7161(4) . ?
Ta Al1 2.7161(4) 1_455 ?
Ta Al1 2.7161(4) 1_545 ?
Ta Al2 2.8718(4) 25_455 ?
Ta Al2 2.8718(4) 17_566 ?
Ta Al2 2.8718(4) 1_545 ?
Ta Al2 2.8718(4) 9_545 ?
Ta Al2 2.8718(4) 25 ?
Ta Al2 2.8718(4) 17_556 ?
Ta Al2 2.8718(4) 9_445 ?
Ta Al2 2.8718(4) . ?
Al1 Ta 2.7161(4) 1_665 ?
Al1 Ta 2.7161(4) 1_565 ?
Al1 Ta 2.7161(4) 1_655 ?
Al1 Al2 2.8718(4) 25 ?
Al1 Al2 2.8718(4) . ?
Al1 Al2 2.8718(4) 17_666 ?
Al1 Al2 2.8718(4) 9 ?
Al1 Al2 2.8718(4) 25_565 ?
Al1 Al2 2.8718(3) 17_566 ?
Al1 Al2 2.8718(4) 9_545 ?
Al1 Al2 2.8718(4) 1_655 ?
Al2 Al2 2.7161(4) 25_565 ?
Al2 Al2 2.7161(4) 25_455 ?
Al2 Al2 2.7161(4) 25_465 ?
Al2 Al2 2.7161(4) 25 ?
Al2 Ta 2.8718(4) 1_565 ?
Al2 Ta 2.8718(4) 9_454 ?
Al2 Al1 2.8718(4) 9_444 ?
Al2 Al1 2.8718(4) 9_454 ?
Al2 Al1 2.8718(4) 1_455 ?
Al2 Ta 2.8718(4) 9_554 ?
